data_2003419
loop_
_publ_author_name
'Park, N.-S.'
'Park, I. Y.'
'Lee, J. C.'
'Kim, Y. B.'

_publ_section_title
;
 KR-25003, a Potent Analgesic Capsaicinoid
;
_journal_issue 5
_journal_name_full 'Acta Crystallographica Section C'
_journal_page_first 927
_journal_page_last 929
_journal_paper_doi 10.1107/S0108270194013879
_journal_volume 51
_journal_year 1995
_chemical_compound_source Synthesized
_chemical_formula_moiety 'C20 H25 N O3'
_chemical_formula_sum 'C20 H25 N O3'
_chemical_formula_weight 327.42
_chemical_name_systematic
;
N-{3-(3,4-Dimethylphenyl)propyl}-4-hydroxy-3-methoxyphenylactamide
;
_space_group_crystal_system triclinic
_space_group_IT_number 2
_space_group_name_Hall '-P 1'
_space_group_name_H-M_alt 'P -1'
_cell_angle_alpha 86.34(1)
_cell_angle_beta 73.71(1)
_cell_angle_gamma 88.25(1)
_cell_formula_units_Z 2
_cell_length_a 7.964(1)
_cell_length_b 8.859(1)
_cell_length_c 13.229(2)
_cell_measurement_reflns_used 25
_cell_measurement_temperature 293
_cell_measurement_theta_max 33.2
_cell_measurement_theta_min 12.8
_cell_volume 894.0(2)
_computing_cell_refinement
;
CAD-4 Software (Enraf-Nonius, 1989)
;
_computing_data_collection
;
CAD-4 Software (Enraf-Nonius, 1989)
;
_computing_data_reduction
;
CAD-4 Software (Enraf-Nonius, 1989)
;
_computing_molecular_graphics 'ORTEPII (Johnson, 1976)'
_computing_publication_material 'MolEN (Fair, 1990)'
_computing_structure_refinement 'SHELX76 (Sheldrick, 1976)'
_computing_structure_solution
;
MULTAN84 (Main, Germain & Woolfson, 1984)
;
_diffrn_measurement_device 'Enraf-Nonius CAD-4'
_diffrn_measurement_method \w/2\q
_diffrn_radiation_type 'Cu K\a'
_diffrn_radiation_wavelength 1.5418
_diffrn_reflns_av_R_equivalents 0.016
_diffrn_reflns_limit_h_max 9
_diffrn_reflns_limit_h_min 0
_diffrn_reflns_limit_k_max 10
_diffrn_reflns_limit_k_min -10
_diffrn_reflns_limit_l_max 16
_diffrn_reflns_limit_l_min -16
_diffrn_reflns_number 3522
_diffrn_reflns_theta_max 70.0
_diffrn_standards_decay_% 0.41
_diffrn_standards_interval_time 60
_diffrn_standards_number 3
_exptl_absorpt_coefficient_mu 0.571
_exptl_absorpt_correction_type none
_exptl_crystal_colour colourless
_exptl_crystal_density_diffrn 1.216
_exptl_crystal_density_meas 1.21
_exptl_crystal_density_method
;
flotation in KI solution
;
_exptl_crystal_description prism
_exptl_crystal_size_max 0.34
_exptl_crystal_size_mid 0.28
_exptl_crystal_size_min 0.21
_refine_diff_density_max 0.198
_refine_diff_density_min -0.253
_refine_ls_abs_structure_details 'not applied (no chiral group)'
_refine_ls_extinction_method none
_refine_ls_goodness_of_fit_all 0.526
_refine_ls_goodness_of_fit_obs 0.537
_refine_ls_hydrogen_treatment refall
_refine_ls_matrix_type full
_refine_ls_number_parameters 317
_refine_ls_number_reflns 3014
_refine_ls_R_factor_all 0.049
_refine_ls_R_factor_obs 0.047
_refine_ls_shift/esd_max 0.107
_refine_ls_shift/esd_mean 0.031
_refine_ls_structure_factor_coef F
_refine_ls_weighting_scheme unit
_refine_ls_wR_factor_all 0.049
_refine_ls_wR_factor_obs 0.048
_reflns_number_observed 3014
_reflns_number_total 3371
_reflns_observed_criterion F>3\s(F)
_cod_data_source_file as1152.cif
_cod_data_source_block KR-25003
_cod_depositor_comments
;
 Updating space group information and adding the symmetry operation list.

 Antanas Vaitkus,
 2018-06-14


  Adding _atom_site_type_symbol tag to prevent confusion between Ho and H
  atoms.

  Andrius Merkys
  2013-10-21
;
_cod_database_code 2003419

loop_
_space_group_symop_id
_space_group_symop_operation_xyz
1 x,y,z
2 -x,-y,-z

loop_
_atom_site_aniso_label
_atom_site_aniso_U_11
_atom_site_aniso_U_12
_atom_site_aniso_U_13
_atom_site_aniso_U_22
_atom_site_aniso_U_23
_atom_site_aniso_U_33
O1 .059(1) .001(1) -.025(1) .023(1) -.006(1) .053(1)
O2 .038(1) .001(1) -.024(1) .034(1) -.003(1) .061(1)
O3 .077(1) .009(1) -.038(1) .024(1) -.008(1) .062(1)
N1 .059(1) .007(1) -.023(1) .029(1) -.004(1) .040(1)
C1 .045(1) .001(1) -.013(1) .025(1) -.006(1) .030(1)
C2 .042(1) .004(1) -.020(1) .033(1) -.007(1) .043(1)
C3 .041(1) -.005(1) -.020(1) .032(1) -.006(1) .043(1)
C4 .041(1) -.001(1) -.010(1) .023(1) -.004(1) .030(1)
C5 .031(1) .000(1) -.009(1) .030(1) -.003(1) .030(1)
C6 .038(1) -.005(1) -.012(1) .028(1) -.004(1) .032(1)
C7 .049(2) -.004(1) -.045(2) .049(2) -.003(2) .098(2)
C8 .066(2) .005(1) -.023(1) .024(1) -.008(1) .042(1)
C9 .038(1) -.001(1) -.023(1) .027(1) -.005(1) .047(1)
C10 .076(2) -.010(1) -.028(1) .042(1) .001(1) .041(1)
C11 .060(2) -.002(1) -.024(1) .037(1) -.001(1) .041(1)
C12 .093(2) -.018(2) -.040(2) .050(2) .008(1) .051(2)
C13 .065(2) -.002(1) -.025(1) .046(1) .002(1) .039(1)
C14 .062(2) .008(1) -.017(1) .054(2) -.007(1) .035(1)
C15 .054(2) .003(1) -.020(1) .053(1) .001(1) .042(1)
C16 .070(2) .001(1) -.025(1) .049(1) -.003(1) .038(1)
C17 .069(2) .003(2) -.011(1) .073(2) -.010(1) .037(1)
C18 .059(2) -.008(1) -.014(1) .072(2) .001(1) .046(2)
C19 .055(2) -.008(2) -.017(2) .106(3) -.004(2) .072(2)
C20 .106(3) -.004(2) -.048(2) .063(2) -.011(2) .061(2)

loop_
_atom_site_label
_atom_site_fract_x
_atom_site_fract_y
_atom_site_fract_z
_atom_site_U_iso_or_equiv
_atom_site_thermal_displace_type
_atom_site_type_symbol
O1 .8274(2) .2655(2) .6225(1) .050(1) Uani O
O2 1.0589(2) .4393(2) .6625(1) .049(1) Uani O
O3 .6994(2) 1.1177(2) .4878(1) .061(1) Uani O
N1 .8109(3) .9075(2) .4054(1) .047(1) Uani N
C1 .7555(3) .7321(2) .6019(2) .036(1) Uani C
C2 .6329(3) .6386(2) .5826(2) .043(1) Uani C
C3 .6554(3) .4820(2) .5893(2) .042(1) Uani C
C4 .7985(3) .4183(2) .6153(1) .034(1) Uani C
C5 .9214(3) .5115(2) .6364(2) .033(1) Uani C
C6 .8995(3) .6673(2) .6287(2) .035(1) Uani C
C7 1.1712(4) .5325(3) .6986(3) .073(1) Uani C
C8 .7294(4) .9018(2) .5975(2) .049(1) Uani C
C9 .7460(3) .9825(2) .4913(2) .041(1) Uani C
C10 .8285(4) .9729(3) .2992(2) .058(1) Uani C
C11 .7364(4) .8787(3) .2392(2) .050(1) Uani C
C12 .7338(5) .9569(3) .1339(2) .071(1) Uani C
C13 .6511(3) .8642(3) .0689(2) .054(1) Uani C
C14 .4758(4) .8269(3) .1042(2) .054(1) Uani C
C15 .3944(3) .7448(3) .0451(2) .054(1) Uani C
C16 .4929(4) .6990(3) -.0532(2) .057(1) Uani C
C17 .6674(4) .7357(3) -.0881(2) .064(1) Uani C
C18 .7469(4) .8167(3) -.0280(2) .063(1) Uani C
C19 .2038(4) .7075(5) .0884(3) .082(1) Uani C
C20 .4126(6) .6099(4) -.1219(3) .085(1) Uani C
HO1 .781(4) .235(4) .591(2) .07(1) Uiso H
HN .846(3) .822(3) .414(2) .05(1) Uiso H
H2 .527(3) .690(3) .564(2) .05(1) Uiso H
H3 .563(3) .415(3) .582(2) .05(1) Uiso H
H6 .991(3) .731(2) .637(2) .04(1) Uiso H
H7a 1.271(4) .456(4) .711(2) .08(1) Uiso H
H7b 1.229(4) .621(4) .638(3) .09(1) Uiso H
H7c 1.096(4) .586(4) .769(3) .08(1) Uiso H
H8a .596(4) .926(3) .649(2) .07(1) Uiso H
H8b .804(4) .945(3) .627(2) .07(1) Uiso H
H10a .769(4) 1.081(3) .306(2) .08(1) Uiso H
H10b .961(4) .981(3) .256(2) .08(1) Uiso H
H11a .612(4) .855(3) .286(2) .07(1) Uiso H
H11b .804(4) .777(3) .223(2) .07(1) Uiso H
H12a .654(4) 1.060(4) .150(3) .09(1) Uiso H
H12b .857(5) .992(4) .093(3) .10(1) Uiso H
H14 .401(3) .860(3) .175(2) .06(1) Uiso H
H17 .753(4) .699(4) -.164(3) .09(1) Uiso H
H18 .884(4) .839(3) -.060(2) .08(1) Uiso H
H19a .143(5) .738(4) .162(3) .12(1) Uiso H
H19b .127(5) .765(5) .043(3) .13(1) Uiso H
H19c .175(7) .600(6) .102(4) .17(2) Uiso H
H20a .360(4) .498(4) -.078(3) .10(1) Uiso H
H20b .314(5) .667(4) -.135(3) .12(1) Uiso H
H20c .512(6) .562(5) -.186(4) .16(2) Uiso H

loop_
_atom_type_symbol
_atom_type_scat_source
_atom_type_scat_dispersion_real
_atom_type_scat_dispersion_imag
C 'SHELX76 (Sheldrick, 1976)' 0.017 0.009
H 'SHELX76 (Sheldrick, 1976)' 0.0 0.0
N 'SHELX76 (Sheldrick, 1976)' 0.029 0.018
O 'SHELX76 (Sheldrick, 1976)' 0.047 0.032

loop_
_geom_angle_atom_site_label_1
_geom_angle_atom_site_label_2
_geom_angle_atom_site_label_3
_geom_angle
_geom_angle_publ_flag
C4 O1 HO1 106(3) ?
C5 O2 C7 116.0(2) yes
C9 N1 C10 123.4(2) yes
C9 N1 HN 117(2) ?
C10 N1 HN 120(2) ?
C2 C1 C6 119.1(2) ?
C2 C1 C8 120.3(2) ?
C6 C1 C8 120.6(2) ?
C1 C2 C3 120.1(2) ?
C1 C2 H2 117.0(10) ?
C3 C2 H2 123.0(10) ?
C2 C3 C4 120.7(2) ?
C2 C3 H3 120.0(10) ?
C4 C3 H3 119.0(10) ?
O1 C4 C3 123.1(2) ?
O1 C4 C5 117.3(2) ?
C3 C4 C5 119.6(2) ?
O2 C5 C4 115.9(2) ?
O2 C5 C6 124.5(2) ?
C4 C5 C6 119.6(2) ?
C1 C6 C5 120.9(2) ?
C1 C6 H6 120.0(10) ?
C5 C6 H6 119.0(10) ?
O2 C7 H7a 104(2) ?
O2 C7 H7b 110(2) ?
H7a C7 H7b 110(2) ?
O2 C7 H7c 109(2) ?
H7a C7 H7c 115(2) ?
H7b C7 H7c 109(2) ?
C1 C8 C9 118.1(2) yes
C1 C8 H8a 107.0(10) ?
C9 C8 H8a 108.0(10) ?
C1 C8 H8b 110(2) ?
C9 C8 H8b 108(2) ?
H8a C8 H8b 106(2) ?
O3 C9 N1 122.4(2) yes
O3 C9 C8 118.8(2) yes
N1 C9 C8 118.8(2) yes
N1 C10 C11 111.6(2) ?
N1 C10 H10a 108(2) ?
C11 C10 H10a 108(2) ?
N1 C10 H10b 111(2) ?
C11 C10 H10b 108(2) ?
H10a C10 H10b 110(2) ?
C10 C11 C12 111.8(2) ?
C10 C11 H11a 109(2) ?
C12 C11 H11a 112(2) ?
C10 C11 H11b 109(2) ?
C12 C11 H11b 107(2) ?
H11a C11 H11b 108(2) ?
C11 C12 C13 113.7(2) ?
C11 C12 H12a 108(2) ?
C13 C12 H12a 106(2) ?
C11 C12 H12b 110(2) ?
C13 C12 H12b 113(2) ?
H12a C12 H12b 106(3) ?
C12 C13 C14 120.9(2) ?
C12 C13 C18 121.1(3) ?
C14 C13 C18 118.0(2) ?
C13 C14 C15 122.4(2) ?
C13 C14 H14 120(2) ?
C15 C14 H14 117(2) ?
C14 C15 C16 118.8(2) ?
C14 C15 C19 119.6(3) ?
C16 C15 C19 121.6(3) ?
C15 C16 C17 118.8(2) ?
C15 C16 C20 121.7(3) ?
C17 C16 C20 119.5(3) ?
C16 C17 C18 121.7(2) ?
C16 C17 H17 122(2) ?
C18 C17 H17 116(2) ?
C13 C18 C17 120.3(3) ?
C13 C18 H18 123(2) ?
C17 C18 H18 117(2) ?
C15 C19 H19a 117(2) ?
C15 C19 H19b 112(2) ?
H19a C19 H19b 102(3) ?
C15 C19 H19c 117(3) ?
H19a C19 H19c 96(3) ?
H19b C19 H19c 112(4) ?
C16 C20 H20a 109(2) ?
C16 C20 H20b 109(2) ?
H20a C20 H20b 108(3) ?
C16 C20 H20c 112(2) ?
H20a C20 H20c 97(3) ?
H20b C20 H20c 121(3) ?

loop_
_geom_bond_atom_site_label_1
_geom_bond_atom_site_label_2
_geom_bond_distance
_geom_bond_publ_flag
O1 C4 1.368(2) yes
O1 HO1 0.71(3) ?
O2 C5 1.368(2) yes
O2 C7 1.430(3) yes
O3 C9 1.245(2) yes
N1 C9 1.322(3) yes
N1 C10 1.456(3) yes
N1 HN 0.81(3) ?
C1 C2 1.386(3) ?
C1 C6 1.391(3) ?
C1 C8 1.511(3) yes
C2 C3 1.394(3) ?
C2 H2 1.03(2) ?
C3 C4 1.376(3) ?
C3 H3 0.99(2) ?
C4 C5 1.397(3) ?
C5 C6 1.387(3) ?
C6 H6 0.97(2) ?
C7 H7a 1.07(3) ?
C7 H7b 1.10(3) ?
C7 H7c 1.08(3) ?
C8 C9 1.508(3) yes
C8 H8a 1.11(3) ?
C8 H8b 0.90(3) ?
C10 C11 1.520(3) ?
C10 H10a 1.05(3) ?
C10 H10b 1.06(3) ?
C11 C12 1.521(3) ?
C11 H11a 1.03(3) ?
C11 H11b 1.04(3) ?
C12 C13 1.513(3) ?
C12 H12a 1.09(3) ?
C12 H12b 1.02(4) ?
C13 C14 1.385(4) ?
C13 C18 1.380(4) ?
C14 C15 1.394(3) ?
C14 H14 1.01(3) ?
C15 C16 1.395(3) ?
C15 C19 1.504(4) ?
C16 C17 1.378(4) ?
C16 C20 1.519(4) ?
C17 C18 1.389(4) ?
C17 H17 1.10(3) ?
C18 H18 1.08(3) ?
C19 H19a 1.00(4) ?
C19 H19b 1.07(4) ?
C19 H19c 0.98(5) ?
C20 H20a 1.14(4) ?
C20 H20b 0.97(4) ?
C20 H20c 1.08(5) ?
